data_2009373
loop_
_publ_author_name
'Singh, P.'
'Comins, D.L.'
'Joseph, S.P.'

_publ_section_title
;4-Methoxy-1-[(1<i>R</i>,4<i>S</i>,5<i>R</i>)-8-phenylmenthoxycarbonyl]pyridinium
 hexachloroantimonate, C~23~H~30~NO~3~^+^.SbCl~6~^{-^}
;
_journal_issue 1
_journal_name_full 'Acta Crystallographica Section C'
_journal_page_first 25
_journal_page_last 27
_journal_paper_doi 10.1107/S0108270193006031
_journal_volume 50
_journal_year 1994
_chemical_formula_moiety 'C23 H30 N1 O3,Cl6 Sb1'
_chemical_formula_sum 'C23 H30 Cl6 N O3 Sb'
_chemical_formula_weight 702.97
_space_group_crystal_system monoclinic
_space_group_IT_number 4
_space_group_name_Hall 'P 2yb'
_space_group_name_H-M_alt 'P 1 21 1'
_atom_type_scat_source IntTabIV
_cell_angle_alpha 90.
_cell_angle_beta 96.52(2)
_cell_angle_gamma 90.
_cell_formula_units_Z 2
_cell_length_a 7.905(2)
_cell_length_b 24.110(11)
_cell_length_c 7.929(2)
_cell_measurement_reflns_used 22
_cell_measurement_temperature 298
_cell_measurement_theta_max 20
_cell_measurement_theta_min 13
_cell_volume 1501.4(9)
_diffrn_measurement_device 'Siemens R3m/\m'
_diffrn_measurement_method \w
_diffrn_radiation_type MoK\a
_diffrn_radiation_wavelength 0.71073
_diffrn_reflns_av_R_equivalents 0.010
_diffrn_reflns_limit_h_max 10
_diffrn_reflns_limit_h_min -10
_diffrn_reflns_limit_k_max 31
_diffrn_reflns_limit_k_min 0
_diffrn_reflns_limit_l_max 10
_diffrn_reflns_limit_l_min 0
_diffrn_reflns_number 3924
_diffrn_reflns_theta_max 27.5
_diffrn_standards_decay_% 1.7
_diffrn_standards_interval_count 48
_diffrn_standards_number 2
_exptl_absorpt_coefficient_mu 1.5
_exptl_absorpt_correction_type none
_exptl_crystal_colour Colorless
_exptl_crystal_density_diffrn 1.55
_exptl_crystal_description Plates
_exptl_crystal_size_max 0.27
_exptl_crystal_size_mid 0.15
_exptl_crystal_size_min 0.10
_refine_diff_density_max 0.65
_refine_diff_density_min -0.72
_refine_ls_extinction_coef 6.0E-7(3)
_refine_ls_extinction_method Zachariasen
_refine_ls_goodness_of_fit_obs 1.21
_refine_ls_hydrogen_treatment noref
_refine_ls_number_parameters 277
_refine_ls_number_reflns 2466
_refine_ls_R_factor_obs 0.047
_refine_ls_shift/esd_max 0.74
_refine_ls_structure_factor_coef F
_refine_ls_weighting_details w=1/[\s^2^(F~o~)+0.0009F~o~^2^]
_refine_ls_weighting_scheme calc
_refine_ls_wR_factor_obs 0.056
_reflns_number_observed 2466
_reflns_number_total 3511
_reflns_observed_criterion F~o~>=5\s(F~o~)
_cod_data_source_file cr1060.cif
_cod_data_source_block cr1060_structure_1_of_1
_cod_depositor_comments
;
The following automatic conversions were performed:

'_refine_ls_weighting_scheme' value 'w=1/[\s^2^(F~o~)+0.0009F~o~^2^]'
was changed to 'calc'. New tag '_refine_ls_weighting_details' was
created. The value of the new tag was set to
'w=1/[\s^2^(F~o~)+0.0009F~o~^2^]'.

Automatic conversion script
Id: cif_fix_values 3143 2015-03-26 13:38:13Z robertas 
;
_cod_original_cell_volume 1501.4(8)
_cod_original_sg_symbol_H-M 'P 21'
_cod_original_formula_sum 'C23 H30 Cl6 N1 O3 Sb1'
_cod_database_code 2009373

loop_
_space_group_symop_id
_space_group_symop_operation_xyz
1 x,y,z
2 -x,y+1/2,-z

loop_
_atom_site_label
_atom_site_fract_x
_atom_site_fract_y
_atom_site_fract_z
_atom_site_U_iso_or_equiv
Sb .07770(10) .5000 .62200(10) .0560(10)
Cl(1) .3756(3) .4906(2) .6442(4) .0900(10)
Cl(2) -.2194(3) .5099(2) .6029(4) .0930(10)
Cl(3) .0563(4) .41360(10) .7608(4) .0800(10)
Cl(4) .0974(6) .5860(2) .4880(8) .165(3)
Cl(5) .1020(4) .5431(2) .8921(5) .1040(10)
Cl(6) .0504(4) .4547(2) .3567(4) .116(2)
C(1) .512(2) .5802(5) .2424(18) .105(6)
O(1) .6228(11) .5470(4) .1461(9) .086(3)
C(2) .5794(12) .4978(9) .1089(11) .069(3)
C(3) .4330(12) .4675(4) .1545(13) .064(4)
C(4) .4000(12) .4153(4) .1075(11) .056(3)
N(1) .5076(9) .3864(3) .0128(9) .052(2)
C(5) .6524(13) .4114(5) -.0275(13) .068(4)
C(6) .6898(13) .4636(5) .0163(13) .069(4)
C(7) .4782(13) .3301(4) -.0382(11) .059(3)
O(2) .5723(11) .3060(4) -.1171(10) .091(4)
O(3) .3363(8) .3124(3) .0137(8) .060(2)
C(8) .2769(13) .2551(4) -.0350(11) .058(3)
C(9) .2476(14) .2225(4) .1227(12) .060(3)
C(10) .1501(18) .1700(5) .0668(15) .088(5)
C(11) -.0108(16) .1801(6) -.0551(17) .099(5)
C(12) .0252(15) .2098(4) -.2089(13) .073(4)
C(13) .1168(16) .2638(5) -.1579(14) .075(4)
C(14) -.137(2) .2212(6) -.330(2) .137(7)
C(15) .4086(16) .2106(5) .2494(15) .081(4)
C(16) .5393(18) .1758(7) .163(2) .126(7)
C(17) .366(2) .1766(7) .4021(16) .148(8)
C(18) .3894(9) .2981(4) .4162(12) .111(5)
C(19) .4530 .3477 .4882 .127(5)
C(20) .6182 .3645 .4676 .123(5)
C(21) .7199 .3317 .3749 .116(5)
C(22) .6563 .2821 .3028 .110(4)
C(23) .4911 .2653 .3234 .075(3)
H(1A) .5496 .6174 .2265 .109
H(1B) .5347 .5703 .3600 .109
H(1C) .3914 .5778 .2082 .109
H(3) .3577 .4862 .2226 .072
H(4) .2976 .3980 .1362 .068
H(5) .7294 .3915 -.0906 .079
H(6) .7959 .4791 -.0090 .081
H(8) .3601 .2346 -.0888 .061
H(9) .1795 .2451 .1885 .064
H(10A) .1190 .1518 .1664 .091
H(10B) .2243 .1463 .0112 .091
H(11A) -.0894 .2015 .0022 .103
H(11B) -.0611 .1450 -.0884 .103
H(12) .0992 .1882 -.2710 .084
H(13A) .1439 .2830 -.2574 .078
H(13B) .0391 .2857 -.1011 .078
H(14A) -.1985 .1869 -.3455 .112
H(14B) -.0943 .2313 -.4349 .112
H(14C) -.2114 .2498 -.2983 .112
H(16A) .4881 .1396 .1609 .133
H(16B) .6381 .1763 .2456 .133
H(16C) .5719 .1843 .0531 .133
H(17A) .3438 .1389 .3675 .122
H(17B) .2615 .1946 .4198 .122
H(17C) .4420 .1770 .5058 .122
H(18) .2757 .2865 .4304 .120
H(19) .3831 .3703 .5521 .120
H(20) .6620 .3987 .5172 .120
H(21) .8336 .3433 .3606 .120
H(22) .7263 .2595 .2390 .120

loop_
_geom_angle_atom_site_label_1
_geom_angle_atom_site_label_2
_geom_angle_atom_site_label_3
_geom_angle
_geom_angle_publ_flag
C1(1) Sb C1(2) 179.3(2) yes
C1(2) Sb C1(3) 89.8(2) yes
C1(2) Sb C1(4) 89.9(2) yes
C1(1) Sb C1(5) 89.8(2) yes
C1(3) Sb C1(5) 88.2(2) yes
C1(1) Sb C1(6) 90.7(2) yes
C1(3) Sb C1(6) 90.2(2) yes
C1(5) Sb C1(6) 178.4(2) yes
O(1) C(2) C(3) 128.3(12) yes
C(3) C(2) C(6) 112.5(15) yes
C(3) C(4) N(1) 121.1(9) yes
C(4) N(1) C(7) 122.9(8) yes
N(1) C(5) C(6) 121.7(10) yes
N(1) C(7) O(2) 121.8(10) yes
O(2) C(7) O(3) 128.4(10) yes
O(3) C(8) C(9) 109.8(7) yes
C(9) C(8) C(13) 113.9(9) yes
C(8) C(9) C(15) 116.0(9) yes
C(9) C(10) C(11) 114.1(10) yes
C(11) C(12) C(13) 109.1(9) yes
C(13) C(12) C(14) 110.6(10) yes
C(9) C(15) C(16) 110.6(10) yes
C(16) C(15) C(17) 105.9(11) yes
C(16) C(15) C(23) 110.7(10) yes
C(15) C(23) C(18) 115.9(6) yes
C1(1) Sb C1(3) 90.3(2) yes
C1(1) Sb C1(4) 90.1(2) yes
C1(3) Sb C1(4) 179.2(2) yes
C1(2) Sb C1(5) 89.5(2) yes
C1(4) Sb C1(5) 91.1(2) yes
C1(2) Sb C1(6) 90.0(2) yes
C1(4) Sb C1(6) 90.5(2) yes
C(1) O(1) C(2) 118.2(10) yes
O(1) C(2) C(6) 119.2(11) yes
C(2) C(3) C(4) 122.9(11) yes
C(4) N(1) C(5) 119.1(8) yes
C(5) N(1) C(7) 117.9(8) yes
C(2) C(6) C(5) 122.6(11) yes
N(1) C(7) O(3) 109.8(8) yes
C(7) O(3) C(8) 118.4(8) yes
O(3) C(8) C(13) 104.6(8) yes
C(8) C(9) C(10) 108.1(8) yes
C(10) C(9) C(15) 112.6(9) yes
C(10) C(11) C(12) 112.2(11) yes
C(11) C(12) C(14) 112.4(11) yes
C(8) C(13) C(12) 112.9(9) yes
C(9) C(15) C(17) 112.0(11) yes
C(9) C(15) C(23) 111.4(9) yes
C(17) C(15) C(23) 106.0(10) yes
C(15) C(23) C(22) 124.1(6) yes

loop_
_geom_bond_atom_site_label_1
_geom_bond_atom_site_label_2
_geom_bond_distance
_geom_bond_publ_flag
Sb Cl(1) 2.352(5) yes
Sb Cl(3) 2.372(6) yes
Sb Cl(5) 2.369(6) yes
O(1) C(1) 1.466(18) yes
C(2) C(3) 1.449(17) yes
C(3) C(4) 1.330(14) yes
N(1) C(5) 1.364(14) yes
C(5) C(6) 1.330(17) yes
C(7) O(3) 1.309(13) yes
C(8) C(9) 1.516(14) yes
C(9) C(10) 1.523(16) yes
C(10) C(11) 1.527(18) yes
C(12) C(13) 1.521(16) yes
C(15) C(16) 1.55(2) yes
C(15) C(23) 1.555(15) yes
Sb Cl(2) 2.348(5) yes
Sb Cl(4) 2.343(7) yes
Sb Cl(6) 2.357(6) yes
O(1) C(2) 1.26(2) yes
C(2) C(6) 1.457(18) yes
C(4) N(1) 1.386(13) yes
N(1) C(7) 1.427(13) yes
C(7) O(2) 1.178(14) yes
O(3) C(8) 1.497(12) yes
C(8) C(13) 1.521(15) yes
C(9) C(15) 1.556(16) yes
C(11) C(12) 1.469(18) yes
C(12) C(14) 1.54(2) yes
C(15) C(17) 1.53(2) yes
